data_1502597
loop_
_publ_author_name
'Zheng, Danqing'
'Li, Shaoyu'
'Luo, Yong'
'Wu, Jie'

_publ_section_title
;
 An efficient route to tetrahydroindeno[2,1-b]pyrroles via a base-promoted
 reaction of (E)-2-alkynylphenylchalcone with 2-isocyanoacetate.
;
_journal_issue 24
_journal_name_full 'Organic letters'
_journal_page_first 6402
_journal_page_last 6405
_journal_paper_doi 10.1021/ol202708f
_journal_volume 13
_journal_year 2011
_chemical_formula_sum 'C28 H23 N O3'
_chemical_formula_weight 421.47
_chemical_name_systematic
; 
 ? 
;
_space_group_IT_number 19
_symmetry_cell_setting orthorhombic
_symmetry_space_group_name_Hall 'P 2ac 2ab'
_symmetry_space_group_name_H-M 'P 21 21 21'
_atom_sites_solution_hydrogens geom
_atom_sites_solution_primary direct
_atom_sites_solution_secondary difmap
_audit_creation_method SHELXL-97
_cell_angle_alpha 90.00
_cell_angle_beta 90.00
_cell_angle_gamma 90.00
_cell_formula_units_Z 4
_cell_length_a 8.030(4)
_cell_length_b 9.784(5)
_cell_length_c 27.646(13)
_cell_measurement_reflns_used 726
_cell_measurement_temperature 293(2)
_cell_measurement_theta_max 24.320
_cell_measurement_theta_min 2.208
_cell_volume 2172.0(19)
_computing_cell_refinement 'Bruker SMART'
_computing_data_collection 'Bruker SMART'
_computing_data_reduction 'Bruker SHELXTL'
_computing_molecular_graphics 'Bruker SHELXTL'
_computing_publication_material 'Bruker SHELXTL'
_computing_structure_refinement 'SHELXL-97 (Sheldrick, 1997)'
_computing_structure_solution 'SHELXS-97 (Sheldrick, 1990)'
_diffrn_ambient_temperature 293(2)
_diffrn_measured_fraction_theta_full 1.000
_diffrn_measured_fraction_theta_max 1.000
_diffrn_measurement_device_type 'CCD area detector'
_diffrn_measurement_method 'phi and omega scans'
_diffrn_radiation_monochromator graphite
_diffrn_radiation_source 'fine-focus sealed tube'
_diffrn_radiation_type MoK\a
_diffrn_radiation_wavelength 0.71073
_diffrn_reflns_av_R_equivalents 0.0672
_diffrn_reflns_av_sigmaI/netI 0.0879
_diffrn_reflns_limit_h_max 5
_diffrn_reflns_limit_h_min -9
_diffrn_reflns_limit_k_max 11
_diffrn_reflns_limit_k_min -12
_diffrn_reflns_limit_l_max 33
_diffrn_reflns_limit_l_min -34
_diffrn_reflns_number 9827
_diffrn_reflns_theta_full 26.01
_diffrn_reflns_theta_max 26.01
_diffrn_reflns_theta_min 1.47
_exptl_absorpt_coefficient_mu 0.084
_exptl_absorpt_correction_T_max 0.9917
_exptl_absorpt_correction_T_min 0.9876
_exptl_absorpt_correction_type multi-scan
_exptl_crystal_colour colourless
_exptl_crystal_density_diffrn 1.289
_exptl_crystal_density_method 'not measured'
_exptl_crystal_description block
_exptl_crystal_F_000 888
_exptl_crystal_size_max 0.15
_exptl_crystal_size_mid 0.12
_exptl_crystal_size_min 0.10
_refine_diff_density_max 0.170
_refine_diff_density_min -0.231
_refine_diff_density_rms 0.039
_refine_ls_abs_structure_details 'Flack H D (1983), Acta Cryst. A39, 876-881'
_refine_ls_abs_structure_Flack 1.6(19)
_refine_ls_extinction_method none
_refine_ls_goodness_of_fit_ref 0.918
_refine_ls_hydrogen_treatment mixed
_refine_ls_matrix_type full
_refine_ls_number_parameters 291
_refine_ls_number_reflns 4253
_refine_ls_number_restraints 0
_refine_ls_restrained_S_all 0.918
_refine_ls_R_factor_all 0.0969
_refine_ls_R_factor_gt 0.0547
_refine_ls_shift/su_max 0.000
_refine_ls_shift/su_mean 0.000
_refine_ls_structure_factor_coef Fsqd
_refine_ls_weighting_details 'calc w=1/[\s^2^(Fo^2^)+(0.0497P)^2^+0.0000P] where P=(Fo^2^+2Fc^2^)/3'
_refine_ls_weighting_scheme calc
_refine_ls_wR_factor_gt 0.1099
_refine_ls_wR_factor_ref 0.1228
_reflns_number_gt 2419
_reflns_number_total 4253
_reflns_threshold_expression >2sigma(I)
_cod_data_source_file ol202708f_si_001.cif
_cod_data_source_block a10415b
_cod_depositor_comments
;
The following automatic conversions were performed:

'_symmetry_cell_setting' value 'Orthorhombic' changed to
'orthorhombic' according to
/home/saulius/struct/CIF-dictionaries/cif_core.dic dictionary named
'cif_core.dic' version 2.4.1 from 2010-06-29.

Automatic conversion script
Id: cif_fix_values 1715 2011-07-08 13:25:40Z adriana 
;
_cod_original_cell_volume 2171.8(18)
_cod_original_sg_symbol_H-M P2(1)2(1)2(1)
_cod_database_code 1502597

loop_
_symmetry_equiv_pos_as_xyz
'x, y, z'
'-x+1/2, -y, z+1/2'
'-x, y+1/2, -z+1/2'
'x+1/2, -y+1/2, -z'

loop_
_atom_site_label
_atom_site_type_symbol
_atom_site_fract_x
_atom_site_fract_y
_atom_site_fract_z
_atom_site_U_iso_or_equiv
_atom_site_adp_type
_atom_site_occupancy
_atom_site_symmetry_multiplicity
_atom_site_calc_flag
_atom_site_refinement_flags
O1 O 0.2181(3) 0.0070(2) 0.19426(8) 0.0616(7) Uani 1 1 d .
O2 O 0.0585(3) 0.1482(2) 0.23831(8) 0.0649(7) Uani 1 1 d .
O3 O 0.1773(4) 0.3446(2) 0.04574(7) 0.0710(8) Uani 1 1 d .
C1 C 0.1113(6) 0.9977(4) 0.01811(15) 0.0879(14) Uani 1 1 d .
H1A H 0.1593 1.0060 -0.0136 0.132 Uiso 1 1 calc R
H1B H 0.1687 1.0572 0.0401 0.132 Uiso 1 1 calc R
H1C H -0.0043 1.0225 0.0169 0.132 Uiso 1 1 calc R
C2 C 0.1274(5) 0.8508(3) 0.03542(12) 0.0597(10) Uani 1 1 d .
C3 C 0.0582(5) 0.7455(4) 0.01007(11) 0.0636(10) Uani 1 1 d .
H3 H -0.0036 0.7647 -0.0176 0.076 Uiso 1 1 calc R
C4 C 0.0776(5) 0.6113(3) 0.02441(11) 0.0568(9) Uani 1 1 d .
H4 H 0.0295 0.5418 0.0062 0.068 Uiso 1 1 calc R
C5 C 0.1676(5) 0.5787(3) 0.06547(10) 0.0468(8) Uani 1 1 d .
C6 C 0.2401(4) 0.6841(3) 0.09076(10) 0.0550(9) Uani 1 1 d .
H6 H 0.3031 0.6648 0.1181 0.066 Uiso 1 1 calc R
C7 C 0.2206(5) 0.8199(3) 0.07599(11) 0.0599(9) Uani 1 1 d .
H7 H 0.2706 0.8898 0.0936 0.072 Uiso 1 1 calc R
C8 C 0.1889(5) 0.4315(3) 0.07751(10) 0.0512(8) Uani 1 1 d .
C9 C 0.2265(4) 0.3878(3) 0.12678(9) 0.0454(8) Uani 1 1 d .
C10 C 0.1952(4) 0.4494(3) 0.16945(10) 0.0520(8) Uani 1 1 d .
H10 H 0.1497 0.5366 0.1719 0.062 Uiso 1 1 calc R
N1 N 0.2362(4) 0.3727(2) 0.20831(8) 0.0529(8) Uani 1 1 d .
H1D H 0.2289 0.4001 0.2378 0.063 Uiso 1 1 calc R
C11 C 0.2946(4) 0.2371(3) 0.19379(9) 0.0415(7) Uani 1 1 d .
C12 C 0.2941(4) 0.2456(3) 0.13667(8) 0.0427(7) Uani 1 1 d .
H12 H 0.2220 0.1752 0.1226 0.051 Uiso 1 1 calc R
C13 C 0.4746(4) 0.2233(3) 0.12249(10) 0.0414(8) Uani 1 1 d .
C14 C 0.5426(4) 0.2221(3) 0.07675(11) 0.0530(9) Uani 1 1 d .
H14 H 0.4748 0.2318 0.0497 0.064 Uiso 1 1 calc R
C15 C 0.7125(5) 0.2064(4) 0.07153(11) 0.0617(10) Uani 1 1 d .
H15 H 0.7596 0.2049 0.0408 0.074 Uiso 1 1 calc R
C16 C 0.8128(5) 0.1928(3) 0.11192(11) 0.0637(9) Uani 1 1 d .
H16 H 0.9275 0.1849 0.1080 0.076 Uiso 1 1 calc R
C17 C 0.7465(4) 0.1908(3) 0.15756(11) 0.0566(9) Uani 1 1 d .
H17 H 0.8146 0.1794 0.1845 0.068 Uiso 1 1 calc R
C18 C 0.5751(4) 0.2060(3) 0.16288(10) 0.0432(7) Uani 1 1 d .
C19 C 0.4755(4) 0.2073(3) 0.20770(10) 0.0404(7) Uani 1 1 d .
C20 C 0.5325(4) 0.1865(3) 0.25250(9) 0.0498(8) Uani 1 1 d .
H20 H 0.6454 0.1671 0.2556 0.060 Uiso 1 1 calc R
C21 C 0.4330(4) 0.1913(3) 0.29776(10) 0.0495(8) Uani 1 1 d .
C22 C 0.3724(5) 0.0740(4) 0.31852(11) 0.0636(11) Uani 1 1 d .
H22 H 0.3912 -0.0099 0.3036 0.076 Uiso 1 1 calc R
C23 C 0.2837(6) 0.0792(4) 0.36133(12) 0.0742(12) Uani 1 1 d .
H23 H 0.2413 -0.0008 0.3747 0.089 Uiso 1 1 calc R
C24 C 0.2580(5) 0.2009(4) 0.38397(12) 0.0741(11) Uani 1 1 d .
H24 H 0.1991 0.2036 0.4129 0.089 Uiso 1 1 calc R
C25 C 0.3190(6) 0.3200(4) 0.36416(11) 0.0733(11) Uani 1 1 d .
H25 H 0.3015 0.4032 0.3796 0.088 Uiso 1 1 calc R
C26 C 0.4060(5) 0.3148(4) 0.32135(11) 0.0602(10) Uani 1 1 d .
H26 H 0.4474 0.3951 0.3080 0.072 Uiso 1 1 calc R
C27 C 0.1755(5) 0.1284(3) 0.21199(10) 0.0491(8) Uani 1 1 d .
C28 C 0.1116(5) -0.1057(4) 0.20723(14) 0.0779(12) Uani 1 1 d .
H28A H 0.1078 -0.1143 0.2418 0.117 Uiso 1 1 calc R
H28B H 0.1546 -0.1885 0.1934 0.117 Uiso 1 1 calc R
H28C H 0.0013 -0.0894 0.1951 0.117 Uiso 1 1 calc R

loop_
_atom_site_aniso_label
_atom_site_aniso_U_11
_atom_site_aniso_U_22
_atom_site_aniso_U_33
_atom_site_aniso_U_23
_atom_site_aniso_U_13
_atom_site_aniso_U_12
O1 0.0721(17) 0.0438(13) 0.0690(14) 0.0038(11) 0.0256(14) -0.0067(14)
O2 0.0659(16) 0.0804(18) 0.0485(13) 0.0046(12) 0.0146(13) 0.0062(14)
O3 0.113(2) 0.0561(15) 0.0440(11) -0.0057(11) -0.0132(14) 0.0073(17)
C1 0.122(4) 0.060(2) 0.082(3) 0.017(2) 0.006(3) 0.018(3)
C2 0.082(3) 0.049(2) 0.0483(19) 0.0063(16) 0.0108(19) 0.010(2)
C3 0.084(3) 0.063(2) 0.0437(19) 0.0122(19) -0.012(2) 0.009(2)
C4 0.072(2) 0.055(2) 0.0440(18) 0.0012(16) -0.0113(19) 0.002(2)
C5 0.063(2) 0.0442(19) 0.0337(15) 0.0034(14) 0.0022(17) 0.0064(18)
C6 0.070(2) 0.058(2) 0.0367(15) 0.0077(15) -0.0013(17) 0.006(2)
C7 0.084(3) 0.051(2) 0.0450(17) -0.0012(15) -0.0022(19) -0.003(2)
C8 0.064(2) 0.049(2) 0.0411(16) -0.0025(15) -0.0019(18) 0.0071(19)
C9 0.061(2) 0.0399(17) 0.0352(15) -0.0010(13) -0.0003(16) 0.0053(17)
C10 0.068(2) 0.0397(17) 0.0489(17) 0.0033(15) 0.000(2) 0.0100(18)
N1 0.079(2) 0.0476(15) 0.0324(12) -0.0001(11) -0.0036(14) 0.0151(16)
C11 0.0571(19) 0.0388(17) 0.0286(13) 0.0040(12) 0.0039(15) 0.0119(16)
C12 0.0528(19) 0.0430(17) 0.0322(14) -0.0006(12) 0.0022(15) 0.0041(17)
C13 0.0531(19) 0.0374(18) 0.0336(15) -0.0006(13) 0.0057(15) 0.0032(16)
C14 0.060(2) 0.062(2) 0.0371(16) 0.0003(16) 0.0025(16) 0.010(2)
C15 0.068(2) 0.072(2) 0.0449(18) -0.0005(17) 0.0191(19) 0.012(2)
C16 0.060(2) 0.072(2) 0.059(2) -0.0028(18) 0.011(2) 0.006(2)
C17 0.058(2) 0.061(2) 0.0516(18) -0.0021(16) -0.0024(17) 0.010(2)
C18 0.0545(18) 0.0395(18) 0.0357(15) -0.0003(14) -0.0002(16) 0.0059(16)
C19 0.0530(18) 0.0322(16) 0.0360(15) -0.0003(14) -0.0067(15) 0.0050(15)
C20 0.0560(19) 0.054(2) 0.0398(17) 0.0057(15) -0.0064(15) 0.0036(18)
C21 0.063(2) 0.0526(19) 0.0328(16) 0.0044(16) -0.0107(15) -0.0007(19)
C22 0.095(3) 0.053(2) 0.0435(18) 0.0055(16) 0.001(2) -0.007(2)
C23 0.098(3) 0.065(3) 0.059(2) 0.0137(19) 0.010(2) -0.012(3)
C24 0.090(3) 0.087(3) 0.0453(18) 0.007(2) 0.013(2) 0.008(3)
C25 0.103(3) 0.066(3) 0.051(2) -0.0074(19) 0.010(2) 0.014(3)
C26 0.083(3) 0.049(2) 0.0487(19) 0.0068(17) 0.0014(18) -0.001(2)
C27 0.063(2) 0.054(2) 0.0304(15) 0.0047(15) -0.0035(17) 0.0078(19)
C28 0.085(3) 0.057(2) 0.092(3) 0.010(2) 0.016(2) -0.016(2)

loop_
_atom_type_symbol
_atom_type_description
_atom_type_scat_dispersion_real
_atom_type_scat_dispersion_imag
_atom_type_scat_source
C C 0.0033 0.0016 'International Tables Vol C Tables 4.2.6.8 and 6.1.1.4'
H H 0.0000 0.0000 'International Tables Vol C Tables 4.2.6.8 and 6.1.1.4'
N N 0.0061 0.0033 'International Tables Vol C Tables 4.2.6.8 and 6.1.1.4'
O O 0.0106 0.0060 'International Tables Vol C Tables 4.2.6.8 and 6.1.1.4'

loop_
_geom_angle_atom_site_label_1
_geom_angle_atom_site_label_2
_geom_angle_atom_site_label_3
_geom_angle
C27 O1 C28 116.0(3)
C2 C1 H1A 109.5
C2 C1 H1B 109.5
H1A C1 H1B 109.5
C2 C1 H1C 109.5
H1A C1 H1C 109.5
H1B C1 H1C 109.5
C3 C2 C7 118.2(3)
C3 C2 C1 121.2(3)
C7 C2 C1 120.6(4)
C2 C3 C4 121.7(3)
C2 C3 H3 119.2
C4 C3 H3 119.2
C3 C4 C5 120.9(3)
C3 C4 H4 119.5
C5 C4 H4 119.5
C6 C5 C4 117.8(3)
C6 C5 C8 124.3(3)
C4 C5 C8 117.8(3)
C5 C6 C7 121.1(3)
C5 C6 H6 119.5
C7 C6 H6 119.5
C2 C7 C6 120.4(3)
C2 C7 H7 119.8
C6 C7 H7 119.8
O3 C8 C9 118.8(3)
O3 C8 C5 120.2(3)
C9 C8 C5 121.1(3)
C10 C9 C8 130.3(3)
C10 C9 C12 108.6(2)
C8 C9 C12 120.7(2)
C9 C10 N1 113.7(3)
C9 C10 H10 123.2
N1 C10 H10 123.2
C10 N1 C11 111.3(2)
C10 N1 H1D 124.3
C11 N1 H1D 124.3
N1 C11 C27 110.1(3)
N1 C11 C19 114.1(3)
C27 C11 C19 112.4(2)
N1 C11 C12 103.1(2)
C27 C11 C12 111.5(2)
C19 C11 C12 105.2(2)
C13 C12 C9 115.2(3)
C13 C12 C11 104.4(2)
C9 C12 C11 103.2(2)
C13 C12 H12 111.2
C9 C12 H12 111.2
C11 C12 H12 111.2
C14 C13 C18 120.4(3)
C14 C13 C12 128.1(3)
C18 C13 C12 111.4(2)
C13 C14 C15 119.3(3)
C13 C14 H14 120.4
C15 C14 H14 120.4
C14 C15 C16 120.1(3)
C14 C15 H15 119.9
C16 C15 H15 119.9
C17 C16 C15 121.2(3)
C17 C16 H16 119.4
C15 C16 H16 119.4
C16 C17 C18 118.7(3)
C16 C17 H17 120.6
C18 C17 H17 120.6
C13 C18 C17 120.2(3)
C13 C18 C19 111.0(3)
C17 C18 C19 128.8(3)
C20 C19 C18 126.2(3)
C20 C19 C11 126.0(3)
C18 C19 C11 107.8(2)
C19 C20 C21 126.3(3)
C19 C20 H20 116.9
C21 C20 H20 116.9
C22 C21 C26 118.4(3)
C22 C21 C20 121.1(3)
C26 C21 C20 120.4(3)
C21 C22 C23 120.7(3)
C21 C22 H22 119.7
C23 C22 H22 119.7
C24 C23 C22 120.3(3)
C24 C23 H23 119.9
C22 C23 H23 119.9
C23 C24 C25 120.2(3)
C23 C24 H24 119.9
C25 C24 H24 119.9
C26 C25 C24 119.4(3)
C26 C25 H25 120.3
C24 C25 H25 120.3
C25 C26 C21 121.0(3)
C25 C26 H26 119.5
C21 C26 H26 119.5
O2 C27 O1 124.6(3)
O2 C27 C11 125.4(3)
O1 C27 C11 110.0(3)
O1 C28 H28A 109.5
O1 C28 H28B 109.5
H28A C28 H28B 109.5
O1 C28 H28C 109.5
H28A C28 H28C 109.5
H28B C28 H28C 109.5

loop_
_geom_bond_atom_site_label_1
_geom_bond_atom_site_label_2
_geom_bond_distance
O1 C27 1.329(4)
O1 C28 1.441(4)
O2 C27 1.204(4)
O3 C8 1.226(3)
C1 C2 1.520(4)
C1 H1A 0.9600
C1 H1B 0.9600
C1 H1C 0.9600
C2 C3 1.364(5)
C2 C7 1.382(5)
C3 C4 1.381(5)
C3 H3 0.9300
C4 C5 1.383(4)
C4 H4 0.9300
C5 C6 1.375(4)
C5 C8 1.488(4)
C6 C7 1.398(4)
C6 H6 0.9300
C7 H7 0.9300
C8 C9 1.459(4)
C9 C10 1.348(4)
C9 C12 1.519(4)
C10 N1 1.351(3)
C10 H10 0.9300
N1 C11 1.463(3)
N1 H1D 0.8600
C11 C27 1.516(4)
C11 C19 1.531(4)
C11 C12 1.581(3)
C12 C13 1.517(4)
C12 H12 0.9800
C13 C14 1.378(4)
C13 C18 1.389(4)
C14 C15 1.381(5)
C14 H14 0.9300
C15 C16 1.383(5)
C15 H15 0.9300
C16 C17 1.370(4)
C16 H16 0.9300
C17 C18 1.392(4)
C17 H17 0.9300
C18 C19 1.475(4)
C19 C20 1.336(4)
C20 C21 1.486(4)
C20 H20 0.9300
C21 C22 1.372(4)
C21 C26 1.390(4)
C22 C23 1.382(5)
C22 H22 0.9300
C23 C24 1.361(5)
C23 H23 0.9300
C24 C25 1.377(5)
C24 H24 0.9300
C25 C26 1.375(4)
C25 H25 0.9300
C26 H26 0.9300
C28 H28A 0.9600
C28 H28B 0.9600
C28 H28C 0.9600
